data_4067510
loop_
_publ_author_name
'Ouli\'e, Pascal'
'Altes, Lena'
'Milosevic, Sandra'
'Bouteille, Romain'
'M\"uller-Bunz, Helge'
'McGlinchey, Michael J.'

_publ_section_title
;
 Different Reactivity Patterns of Trimethylsilyl- and Phenyl-Substituted
 Propargylallenes: Fe2(CO)9- and [Ag]+-Promoted Cyclizations
;
_journal_issue 3
_journal_name_full Organometallics
_journal_page_first 676
_journal_paper_doi 10.1021/om9009872
_journal_volume 29
_journal_year 2010
_chemical_formula_moiety 'C42 H26'
_chemical_formula_sum 'C42 H26'
_chemical_formula_weight 530.63
_chemical_name_systematic
; 
 ? 
;
_space_group_IT_number 14
_symmetry_cell_setting monoclinic
_symmetry_space_group_name_Hall '-P 2ybc'
_symmetry_space_group_name_H-M 'P 1 21/c 1'
_atom_sites_solution_hydrogens geom
_atom_sites_solution_primary direct
_atom_sites_solution_secondary difmap
_audit_creation_method SHELXL-97
_cell_angle_alpha 90.00
_cell_angle_beta 90.186(4)
_cell_angle_gamma 90.00
_cell_formula_units_Z 8
_cell_length_a 22.645(4)
_cell_length_b 17.311(3)
_cell_length_c 14.296(2)
_cell_measurement_reflns_used 6473
_cell_measurement_temperature 100(2)
_cell_measurement_theta_max 24.35
_cell_measurement_theta_min 2.35
_cell_volume 5604.1(16)
_computing_cell_refinement 'Bruker SAINT'
_computing_data_collection 'Bruker SMART'
_computing_data_reduction 'Bruker SAINT'
_computing_molecular_graphics 'Bruker SHELXTL'
_computing_publication_material 'Bruker SHELXTL'
_computing_structure_refinement 'SHELXL-97 (Sheldrick, 1997)'
_computing_structure_solution 'SHELXS-97 (Sheldrick, 1990)'
_diffrn_ambient_temperature 100(2)
_diffrn_detector_area_resol_mean 8.366
_diffrn_measured_fraction_theta_full 0.997
_diffrn_measured_fraction_theta_max 0.968
_diffrn_measurement_device_type 'CCD area detector'
_diffrn_measurement_method '\f and \w scans'
_diffrn_radiation_monochromator graphite
_diffrn_radiation_source 'sealed tube'
_diffrn_radiation_type MoK\a
_diffrn_radiation_wavelength 0.71073
_diffrn_reflns_av_R_equivalents 0.0521
_diffrn_reflns_av_sigmaI/netI 0.0435
_diffrn_reflns_limit_h_max 26
_diffrn_reflns_limit_h_min -26
_diffrn_reflns_limit_k_max 20
_diffrn_reflns_limit_k_min -19
_diffrn_reflns_limit_l_max 16
_diffrn_reflns_limit_l_min -16
_diffrn_reflns_number 41155
_diffrn_reflns_theta_full 24.00
_diffrn_reflns_theta_max 24.59
_diffrn_reflns_theta_min 0.90
_exptl_absorpt_coefficient_mu 0.071
_exptl_absorpt_correction_T_max 0.9789
_exptl_absorpt_correction_T_min 0.5880
_exptl_absorpt_correction_type multi-scan
_exptl_absorpt_process_details
; 
 SADABS v.2.10 (Bruker,2003) was used for absorption correction. 
 R(int) for selected reflections was 0.074 before and 0.046 after 
 correction. The Ratio of minimum to maximum transmission is 0.600680. 
 The \l/2 correction factor is 0.0015 
;
_exptl_crystal_colour yellow
_exptl_crystal_density_diffrn 1.258
_exptl_crystal_density_method 'not measured'
_exptl_crystal_description rod
_exptl_crystal_F_000 2224
_exptl_crystal_size_max 0.60
_exptl_crystal_size_mid 0.30
_exptl_crystal_size_min 0.30
_refine_diff_density_max 0.346
_refine_diff_density_min -0.319
_refine_diff_density_rms 0.063
_refine_ls_extinction_method none
_refine_ls_goodness_of_fit_ref 1.026
_refine_ls_hydrogen_treatment constr
_refine_ls_matrix_type full
_refine_ls_number_parameters 758
_refine_ls_number_reflns 9131
_refine_ls_number_restraints 0
_refine_ls_restrained_S_all 1.026
_refine_ls_R_factor_all 0.0613
_refine_ls_R_factor_gt 0.0524
_refine_ls_shift/su_max 0.001
_refine_ls_shift/su_mean 0.000
_refine_ls_structure_factor_coef Fsqd
_refine_ls_weighting_details 'calc w=1/[\s^2^(Fo^2^)+(0.0947P)^2^+1.0030P] where P=(Fo^2^+2Fc^2^)/3'
_refine_ls_weighting_scheme calc
_refine_ls_wR_factor_gt 0.1361
_refine_ls_wR_factor_ref 0.1450
_reflns_number_gt 7843
_reflns_number_total 9131
_reflns_threshold_expression I>2\s(I)
_cod_data_source_file om9009872_si_001.cif
_cod_data_source_block mjm284(31)
_cod_original_cell_volume 5604.3(16)
_cod_original_sg_symbol_H-M 'P 21/c'
_cod_database_code 4067510

loop_
_symmetry_equiv_pos_as_xyz
'x, y, z'
'-x, y+1/2, -z+1/2'
'-x, -y, -z'
'x, -y-1/2, z-1/2'

loop_
_atom_site_label
_atom_site_type_symbol
_atom_site_fract_x
_atom_site_fract_y
_atom_site_fract_z
_atom_site_U_iso_or_equiv
_atom_site_adp_type
_atom_site_occupancy
_atom_site_symmetry_multiplicity
_atom_site_calc_flag
_atom_site_refinement_flags
C1 C 0.24956(12) 0.09252(15) -0.1101(2) 0.0257(6) Uani 1 1 d .
H1 H 0.2130 0.1128 -0.1318 0.031 Uiso 1 1 calc R
C2 C 0.29023(13) 0.06147(16) -0.1728(2) 0.0316(7) Uani 1 1 d .
H2 H 0.2815 0.0603 -0.2379 0.038 Uiso 1 1 calc R
C3 C 0.34339(13) 0.03228(15) -0.1400(2) 0.0313(7) Uani 1 1 d .
H3 H 0.3711 0.0119 -0.1833 0.038 Uiso 1 1 calc R
C4 C 0.35694(12) 0.03223(14) -0.0456(2) 0.0278(7) Uani 1 1 d .
H4 H 0.3934 0.0117 -0.0240 0.033 Uiso 1 1 calc R
C4A C 0.31649(11) 0.06259(14) 0.0171(2) 0.0214(6) Uani 1 1 d .
C4B C 0.31803(11) 0.06943(14) 0.1188(2) 0.0221(6) Uani 1 1 d .
C5 C 0.36011(12) 0.04837(15) 0.1851(2) 0.0300(7) Uani 1 1 d .
H5 H 0.3958 0.0243 0.1661 0.036 Uiso 1 1 calc R
C6 C 0.34960(13) 0.06264(16) 0.2788(2) 0.0358(7) Uani 1 1 d .
H6 H 0.3784 0.0486 0.3242 0.043 Uiso 1 1 calc R
C7 C 0.29713(14) 0.09743(16) 0.3068(2) 0.0337(7) Uani 1 1 d .
H7 H 0.2900 0.1068 0.3713 0.040 Uiso 1 1 calc R
C8 C 0.25505(12) 0.11856(15) 0.2404(2) 0.0271(7) Uani 1 1 d .
H8 H 0.2194 0.1429 0.2593 0.033 Uiso 1 1 calc R
C8A C 0.26527(11) 0.10412(13) 0.14750(19) 0.0189(6) Uani 1 1 d .
C9 C 0.22658(12) 0.12386(13) 0.06389(19) 0.0195(6) Uani 1 1 d .
C9A C 0.26319(11) 0.09324(13) -0.0167(2) 0.0196(6) Uani 1 1 d .
C10 C 0.21317(11) 0.20952(13) 0.05934(18) 0.0187(6) Uani 1 1 d .
C11 C 0.15532(11) 0.22370(13) 0.06108(18) 0.0173(6) Uani 1 1 d .
C12 C 0.14395(11) 0.30987(13) 0.06131(17) 0.0176(6) Uani 1 1 d .
C12A C 0.10799(11) 0.33682(13) 0.14466(18) 0.0177(6) Uani 1 1 d .
C13 C 0.20742(11) 0.33985(14) 0.06145(19) 0.0219(6) Uani 1 1 d .
H13 H 0.2177 0.3930 0.0622 0.026 Uiso 1 1 calc R
C14 C 0.24704(11) 0.28165(14) 0.06035(19) 0.0201(6) Uani 1 1 d .
C15 C 0.12255(12) 0.33191(15) 0.23816(19) 0.0241(6) Uani 1 1 d .
H15 H 0.1587 0.3090 0.2574 0.029 Uiso 1 1 calc R
C16 C 0.08321(13) 0.36122(16) 0.3037(2) 0.0302(7) Uani 1 1 d .
H16 H 0.0925 0.3588 0.3684 0.036 Uiso 1 1 calc R
C17 C 0.03006(13) 0.39417(15) 0.2741(2) 0.0297(7) Uani 1 1 d .
H17 H 0.0034 0.4137 0.3195 0.036 Uiso 1 1 calc R
C18 C 0.01528(12) 0.39908(14) 0.1798(2) 0.0241(6) Uani 1 1 d .
H18 H -0.0210 0.4216 0.1604 0.029 Uiso 1 1 calc R
C18A C 0.05508(11) 0.37018(14) 0.11490(18) 0.0175(6) Uani 1 1 d .
C18B C 0.05334(11) 0.37032(14) 0.01250(19) 0.0197(6) Uani 1 1 d .
C19 C 0.01179(12) 0.39775(14) -0.0508(2) 0.0256(6) Uani 1 1 d .
H19 H -0.0239 0.4204 -0.0294 0.031 Uiso 1 1 calc R
C20 C 0.02300(14) 0.39162(15) -0.1457(2) 0.0306(7) Uani 1 1 d .
H20 H -0.0048 0.4112 -0.1896 0.037 Uiso 1 1 calc R
C21 C 0.07427(13) 0.35728(16) -0.1768(2) 0.0314(7) Uani 1 1 d .
H21 H 0.0812 0.3529 -0.2421 0.038 Uiso 1 1 calc R
C22 C 0.11587(12) 0.32898(14) -0.11386(19) 0.0254(6) Uani 1 1 d .
H22 H 0.1509 0.3049 -0.1356 0.030 Uiso 1 1 calc R
C22A C 0.10555(11) 0.33637(14) -0.01994(19) 0.0187(6) Uani 1 1 d .
C23 C 0.12183(11) 0.15204(14) 0.06673(17) 0.0173(5) Uani 1 1 d .
C24 C 0.16411(11) 0.09182(13) 0.06684(18) 0.0182(6) Uani 1 1 d .
C25 C 0.14540(12) 0.01604(14) 0.0692(2) 0.0243(6) Uani 1 1 d .
H25 H 0.1733 -0.0249 0.0691 0.029 Uiso 1 1 calc R
C26 C 0.08530(11) 0.00014(15) 0.0719(2) 0.0250(6) Uani 1 1 d .
H26 H 0.0722 -0.0520 0.0729 0.030 Uiso 1 1 calc R
C27 C 0.04465(11) 0.05894(14) 0.07292(19) 0.0225(6) Uani 1 1 d .
H27 H 0.0038 0.0468 0.0758 0.027 Uiso 1 1 calc R
C28 C 0.06201(11) 0.13579(15) 0.06981(18) 0.0189(6) Uani 1 1 d .
H28 H 0.0336 0.1762 0.0698 0.023 Uiso 1 1 calc R
C29 C 0.31250(11) 0.28363(13) 0.06565(19) 0.0215(6) Uani 1 1 d .
C30 C 0.34004(12) 0.29988(16) 0.1499(2) 0.0302(7) Uani 1 1 d .
H30 H 0.3168 0.3134 0.2026 0.036 Uiso 1 1 calc R
C31 C 0.40073(13) 0.29681(16) 0.1587(2) 0.0366(7) Uani 1 1 d .
H31 H 0.4189 0.3081 0.2171 0.044 Uiso 1 1 calc R
C32 C 0.43464(13) 0.27756(15) 0.0833(2) 0.0345(7) Uani 1 1 d .
H32 H 0.4764 0.2757 0.0889 0.041 Uiso 1 1 calc R
C33 C 0.40772(12) 0.26076(18) -0.0013(2) 0.0388(8) Uani 1 1 d .
H33 H 0.4312 0.2475 -0.0538 0.047 Uiso 1 1 calc R
C34 C 0.34670(11) 0.26309(16) -0.0103(2) 0.0312(7) Uani 1 1 d .
H34 H 0.3285 0.2506 -0.0683 0.037 Uiso 1 1 calc R
C35 C 0.24234(13) 0.61456(15) 0.2298(2) 0.0300(7) Uani 1 1 d .
H35 H 0.2776 0.6382 0.2518 0.036 Uiso 1 1 calc R
C36 C 0.19855(14) 0.59169(16) 0.2918(2) 0.0346(7) Uani 1 1 d .
H36 H 0.2036 0.6000 0.3570 0.042 Uiso 1 1 calc R
C37 C 0.14733(13) 0.55667(17) 0.2586(2) 0.0323(7) Uani 1 1 d .
H37 H 0.1178 0.5413 0.3018 0.039 Uiso 1 1 calc R
C38 C 0.13858(13) 0.54376(14) 0.1644(2) 0.0301(7) Uani 1 1 d .
H38 H 0.1035 0.5195 0.1426 0.036 Uiso 1 1 calc R
C38A C 0.18210(11) 0.56694(14) 0.1021(2) 0.0222(6) Uani 1 1 d .
C38B C 0.18496(12) 0.56227(14) -0.0003(2) 0.0239(6) Uani 1 1 d .
C39 C 0.14609(13) 0.53294(14) -0.0672(2) 0.0282(7) Uani 1 1 d .
H39 H 0.1094 0.5111 -0.0488 0.034 Uiso 1 1 calc R
C40 C 0.16135(13) 0.53588(15) -0.1601(2) 0.0327(7) Uani 1 1 d .
H40 H 0.1350 0.5160 -0.2061 0.039 Uiso 1 1 calc R
C41 C 0.21479(14) 0.56752(16) -0.1873(2) 0.0349(7) Uani 1 1 d .
H41 H 0.2248 0.5690 -0.2518 0.042 Uiso 1 1 calc R
C42 C 0.25380(13) 0.59702(15) -0.1219(2) 0.0293(7) Uani 1 1 d .
H42 H 0.2905 0.6185 -0.1408 0.035 Uiso 1 1 calc R
C42A C 0.23852(12) 0.59474(13) -0.0285(2) 0.0222(6) Uani 1 1 d .
C43 C 0.27339(11) 0.62393(13) 0.05517(19) 0.0198(6) Uani 1 1 d .
C43B C 0.23339(12) 0.60219(14) 0.1355(2) 0.0227(6) Uani 1 1 d .
C44 C 0.28678(11) 0.70947(13) 0.05108(18) 0.0195(6) Uani 1 1 d .
C45 C 0.34451(11) 0.72427(13) 0.05310(18) 0.0198(6) Uani 1 1 d .
C46 C 0.35530(11) 0.81034(13) 0.04869(18) 0.0202(6) Uani 1 1 d .
C46A C 0.39217(11) 0.84110(14) 0.12942(18) 0.0192(6) Uani 1 1 d .
C47 C 0.29161(11) 0.83971(14) 0.04624(18) 0.0198(6) Uani 1 1 d .
H47 H 0.2808 0.8927 0.0432 0.024 Uiso 1 1 calc R
C48 C 0.25308(11) 0.78122(14) 0.04888(19) 0.0200(6) Uani 1 1 d .
C49 C 0.37974(12) 0.83965(15) 0.22325(19) 0.0254(6) Uani 1 1 d .
H49 H 0.3438 0.8176 0.2447 0.031 Uiso 1 1 calc R
C50 C 0.42017(12) 0.87080(16) 0.2875(2) 0.0290(7) Uani 1 1 d .
H50 H 0.4119 0.8700 0.3526 0.035 Uiso 1 1 calc R
C51 C 0.47215(13) 0.90272(16) 0.2553(2) 0.0303(7) Uani 1 1 d .
H51 H 0.4994 0.9243 0.2987 0.036 Uiso 1 1 calc R
C52 C 0.48538(12) 0.90387(14) 0.1604(2) 0.0262(6) Uani 1 1 d .
H52 H 0.5215 0.9254 0.1392 0.031 Uiso 1 1 calc R
C52A C 0.44506(12) 0.87310(14) 0.09712(19) 0.0207(6) Uani 1 1 d .
C52B C 0.44553(12) 0.86850(14) -0.00438(19) 0.0206(6) Uani 1 1 d .
C53 C 0.48642(12) 0.89413(14) -0.0697(2) 0.0241(6) Uani 1 1 d .
H53 H 0.5219 0.9188 -0.0503 0.029 Uiso 1 1 calc R
C54 C 0.47430(14) 0.88298(16) -0.1635(2) 0.0321(7) Uani 1 1 d .
H54 H 0.5020 0.8998 -0.2089 0.039 Uiso 1 1 calc R
C55 C 0.42220(13) 0.84752(16) -0.1929(2) 0.0317(7) Uani 1 1 d .
H55 H 0.4146 0.8408 -0.2578 0.038 Uiso 1 1 calc R
C56 C 0.38127(13) 0.82197(15) -0.12760(19) 0.0270(6) Uani 1 1 d .
H56 H 0.3457 0.7975 -0.1471 0.032 Uiso 1 1 calc R
C56A C 0.39323(11) 0.83281(13) -0.03466(19) 0.0198(6) Uani 1 1 d .
C57 C 0.37837(12) 0.65310(14) 0.05705(17) 0.0184(6) Uani 1 1 d .
C58 C 0.33717(11) 0.59224(14) 0.06073(19) 0.0208(6) Uani 1 1 d .
C59 C 0.35501(12) 0.51656(15) 0.0659(2) 0.0265(6) Uani 1 1 d .
H59 H 0.3270 0.4757 0.0669 0.032 Uiso 1 1 calc R
C60 C 0.41550(12) 0.50132(15) 0.0696(2) 0.0284(7) Uani 1 1 d .
H60 H 0.4288 0.4494 0.0738 0.034 Uiso 1 1 calc R
C61 C 0.45662(12) 0.56086(15) 0.0673(2) 0.0286(7) Uani 1 1 d .
H61 H 0.4976 0.5492 0.0703 0.034 Uiso 1 1 calc R
C62 C 0.43821(12) 0.63757(16) 0.06076(19) 0.0245(6) Uani 1 1 d .
H62 H 0.4663 0.6784 0.0589 0.029 Uiso 1 1 calc R
C63 C 0.18742(11) 0.78273(13) 0.05355(18) 0.0201(6) Uani 1 1 d .
C64 C 0.15233(12) 0.76665(18) -0.0236(2) 0.0356(7) Uani 1 1 d .
H64 H 0.1702 0.7585 -0.0828 0.043 Uiso 1 1 calc R
C65 C 0.09145(12) 0.76226(19) -0.0155(3) 0.0410(8) Uani 1 1 d .
H65 H 0.0680 0.7508 -0.0690 0.049 Uiso 1 1 calc R
C66 C 0.06503(12) 0.77438(15) 0.0687(2) 0.0324(7) Uani 1 1 d .
H66 H 0.0233 0.7719 0.0741 0.039 Uiso 1 1 calc R
C67 C 0.09941(13) 0.79024(17) 0.1459(2) 0.0367(7) Uani 1 1 d .
H67 H 0.0812 0.7984 0.2048 0.044 Uiso 1 1 calc R
C68 C 0.16042(13) 0.79443(16) 0.1384(2) 0.0341(7) Uani 1 1 d .
H68 H 0.1837 0.8055 0.1922 0.041 Uiso 1 1 calc R

loop_
_atom_site_aniso_label
_atom_site_aniso_U_11
_atom_site_aniso_U_22
_atom_site_aniso_U_33
_atom_site_aniso_U_23
_atom_site_aniso_U_13
_atom_site_aniso_U_12
C1 0.0177(14) 0.0241(14) 0.0354(17) 0.0020(12) 0.0029(12) -0.0025(11)
C2 0.0333(17) 0.0279(15) 0.0337(17) -0.0055(12) 0.0088(13) -0.0076(12)
C3 0.0290(16) 0.0240(14) 0.0409(19) -0.0100(12) 0.0154(14) -0.0035(12)
C4 0.0164(15) 0.0156(13) 0.051(2) 0.0022(11) 0.0101(13) 0.0018(10)
C4A 0.0114(13) 0.0108(13) 0.0422(17) 0.0017(11) 0.0068(11) -0.0027(10)
C4B 0.0163(14) 0.0115(12) 0.0385(17) 0.0018(11) 0.0031(12) -0.0032(10)
C5 0.0173(15) 0.0219(14) 0.051(2) 0.0052(13) -0.0002(13) 0.0018(11)
C6 0.0269(16) 0.0321(15) 0.048(2) 0.0063(14) -0.0117(14) -0.0021(13)
C7 0.0363(18) 0.0299(16) 0.0349(18) 0.0012(13) 0.0019(14) -0.0061(13)
C8 0.0246(16) 0.0230(14) 0.0339(17) 0.0004(11) 0.0044(12) -0.0012(11)
C8A 0.0111(13) 0.0130(12) 0.0326(16) 0.0011(10) 0.0035(11) -0.0021(10)
C9 0.0185(14) 0.0117(12) 0.0283(15) 0.0036(10) 0.0030(11) 0.0017(10)
C9A 0.0131(13) 0.0090(12) 0.0367(17) 0.0017(10) 0.0041(11) -0.0026(10)
C10 0.0135(13) 0.0150(13) 0.0276(14) 0.0009(10) 0.0020(10) -0.0004(10)
C11 0.0141(13) 0.0141(12) 0.0237(14) 0.0005(10) 0.0041(10) 0.0014(10)
C12 0.0119(13) 0.0111(11) 0.0296(15) 0.0028(10) 0.0049(10) 0.0006(10)
C12A 0.0137(13) 0.0136(12) 0.0259(14) 0.0007(10) 0.0031(10) -0.0037(9)
C13 0.0166(14) 0.0162(12) 0.0330(16) 0.0009(11) 0.0040(11) -0.0016(11)
C14 0.0145(13) 0.0164(12) 0.0295(15) 0.0019(11) 0.0025(10) -0.0007(10)
C15 0.0217(14) 0.0200(14) 0.0307(16) 0.0008(11) 0.0022(12) -0.0007(11)
C16 0.0340(17) 0.0326(15) 0.0242(15) -0.0028(12) 0.0075(12) -0.0059(13)
C17 0.0269(16) 0.0301(15) 0.0321(17) -0.0095(12) 0.0155(12) -0.0056(12)
C18 0.0141(13) 0.0212(13) 0.0370(17) -0.0046(11) 0.0088(12) 0.0006(10)
C18A 0.0117(13) 0.0123(12) 0.0284(15) -0.0037(10) 0.0039(10) -0.0026(10)
C18B 0.0114(13) 0.0124(12) 0.0354(16) 0.0003(11) 0.0032(11) -0.0038(10)
C19 0.0180(14) 0.0196(14) 0.0392(18) 0.0022(11) 0.0001(12) 0.0016(11)
C20 0.0294(16) 0.0253(14) 0.0369(18) 0.0053(12) -0.0089(13) 0.0007(12)
C21 0.0376(18) 0.0286(14) 0.0280(16) 0.0050(12) 0.0035(13) -0.0024(13)
C22 0.0212(15) 0.0218(13) 0.0332(16) -0.0001(11) 0.0087(12) 0.0011(11)
C22A 0.0143(13) 0.0120(12) 0.0299(15) 0.0012(10) 0.0054(11) -0.0023(10)
C23 0.0141(13) 0.0178(12) 0.0201(13) 0.0010(10) 0.0025(10) -0.0007(11)
C24 0.0152(14) 0.0170(13) 0.0224(14) -0.0002(10) 0.0012(11) 0.0015(10)
C25 0.0213(15) 0.0174(13) 0.0341(16) 0.0005(11) 0.0043(12) -0.0004(12)
C26 0.0212(15) 0.0215(14) 0.0323(16) 0.0023(11) 0.0033(12) -0.0090(11)
C27 0.0137(14) 0.0269(14) 0.0269(15) -0.0002(11) 0.0031(11) -0.0059(11)
C28 0.0114(13) 0.0228(13) 0.0225(14) -0.0026(11) 0.0029(10) -0.0001(11)
C29 0.0144(13) 0.0096(12) 0.0406(17) 0.0036(12) 0.0016(12) 0.0017(10)
C30 0.0194(15) 0.0319(15) 0.0394(17) -0.0009(13) 0.0010(13) -0.0022(12)
C31 0.0203(16) 0.0386(17) 0.051(2) 0.0016(14) -0.0062(14) -0.0084(13)
C32 0.0173(15) 0.0211(14) 0.065(2) 0.0034(14) -0.0028(15) -0.0019(12)
C33 0.0168(15) 0.0332(17) 0.066(2) -0.0064(15) 0.0172(15) 0.0017(13)
C34 0.0175(14) 0.0296(16) 0.0465(19) -0.0046(13) 0.0049(13) -0.0042(12)
C35 0.0245(16) 0.0236(14) 0.0418(19) 0.0036(12) -0.0005(13) -0.0026(12)
C36 0.0354(17) 0.0343(16) 0.0343(17) 0.0075(13) 0.0063(14) 0.0052(13)
C37 0.0270(16) 0.0310(15) 0.0390(19) 0.0093(13) 0.0119(13) 0.0000(13)
C38 0.0179(15) 0.0182(13) 0.054(2) 0.0042(12) 0.0073(13) -0.0013(10)
C38A 0.0140(13) 0.0110(12) 0.0415(17) 0.0047(11) 0.0020(11) 0.0005(10)
C38B 0.0181(14) 0.0110(13) 0.0426(18) -0.0012(11) 0.0032(12) 0.0013(11)
C39 0.0184(15) 0.0174(13) 0.0486(19) -0.0045(12) -0.0002(13) -0.0013(11)
C40 0.0275(16) 0.0265(15) 0.0441(19) -0.0063(13) -0.0070(13) 0.0011(12)
C41 0.0335(17) 0.0323(16) 0.0388(18) -0.0022(13) 0.0018(14) 0.0025(13)
C42 0.0273(16) 0.0212(14) 0.0394(18) -0.0022(12) 0.0064(13) -0.0003(12)
C42A 0.0151(14) 0.0111(12) 0.0404(17) 0.0005(11) 0.0049(12) 0.0004(10)
C43 0.0091(13) 0.0124(12) 0.0379(17) 0.0005(11) 0.0025(11) 0.0011(10)
C43B 0.0189(14) 0.0126(12) 0.0367(17) 0.0031(11) 0.0034(12) 0.0024(10)
C44 0.0161(14) 0.0143(13) 0.0282(15) 0.0009(10) 0.0013(11) -0.0019(11)
C45 0.0149(14) 0.0149(13) 0.0295(15) 0.0026(10) 0.0016(11) -0.0006(11)
C46 0.0181(14) 0.0118(12) 0.0307(15) -0.0015(10) 0.0013(11) -0.0011(10)
C46A 0.0180(14) 0.0117(12) 0.0278(14) -0.0014(10) 0.0016(11) 0.0020(10)
C47 0.0168(14) 0.0140(12) 0.0286(15) -0.0018(10) 0.0011(11) 0.0013(10)
C48 0.0146(14) 0.0165(12) 0.0289(15) 0.0001(11) 0.0025(10) -0.0005(10)
C49 0.0209(14) 0.0203(13) 0.0351(16) 0.0022(12) 0.0071(12) 0.0026(11)
C50 0.0302(16) 0.0254(14) 0.0315(16) -0.0009(12) 0.0046(12) 0.0075(12)
C51 0.0245(16) 0.0245(14) 0.0417(19) -0.0043(12) -0.0117(13) 0.0027(12)
C52 0.0168(14) 0.0206(13) 0.0413(17) 0.0015(12) -0.0004(12) 0.0008(11)
C52A 0.0172(14) 0.0118(12) 0.0333(16) 0.0034(11) 0.0045(11) 0.0026(10)
C52B 0.0163(13) 0.0117(12) 0.0339(16) 0.0030(11) 0.0017(11) 0.0001(10)
C53 0.0133(13) 0.0203(13) 0.0387(17) 0.0013(12) 0.0069(12) -0.0010(10)
C54 0.0304(17) 0.0301(15) 0.0360(18) 0.0054(12) 0.0138(13) 0.0011(12)
C55 0.0343(17) 0.0320(15) 0.0289(16) -0.0009(12) 0.0041(13) 0.0007(12)
C56 0.0304(16) 0.0195(13) 0.0312(17) 0.0007(11) 0.0026(12) -0.0009(12)
C56A 0.0161(14) 0.0086(12) 0.0346(16) -0.0008(11) 0.0020(12) 0.0006(10)
C57 0.0174(14) 0.0163(13) 0.0217(14) 0.0001(10) 0.0040(10) -0.0019(11)
C58 0.0124(13) 0.0199(13) 0.0302(15) 0.0020(11) 0.0030(11) 0.0019(11)
C59 0.0198(15) 0.0163(13) 0.0435(18) 0.0028(12) 0.0039(12) -0.0025(11)
C60 0.0277(17) 0.0174(14) 0.0400(18) 0.0002(12) 0.0001(13) 0.0062(12)
C61 0.0194(15) 0.0275(15) 0.0389(17) 0.0015(13) 0.0042(12) 0.0071(12)
C62 0.0194(15) 0.0235(14) 0.0308(16) 0.0040(12) 0.0036(12) -0.0009(12)
C63 0.0128(13) 0.0114(12) 0.0361(16) 0.0007(11) -0.0010(11) 0.0010(10)
C64 0.0221(15) 0.047(2) 0.0380(18) -0.0043(14) 0.0013(13) 0.0015(14)
C65 0.0156(15) 0.049(2) 0.059(2) -0.0115(16) -0.0063(14) 0.0033(14)
C66 0.0093(14) 0.0239(15) 0.064(2) 0.0021(14) 0.0019(14) 0.0013(11)
C67 0.0212(16) 0.0435(18) 0.0454(19) 0.0073(14) 0.0085(14) 0.0048(13)
C68 0.0226(16) 0.0383(17) 0.0415(19) -0.0014(13) -0.0002(13) 0.0044(13)

loop_
_atom_type_symbol
_atom_type_description
_atom_type_scat_dispersion_real
_atom_type_scat_dispersion_imag
_atom_type_scat_source
C C 0.0033 0.0016 'International Tables Vol C Tables 4.2.6.8 and 6.1.1.4'
H H 0.0000 0.0000 'International Tables Vol C Tables 4.2.6.8 and 6.1.1.4'

loop_
_geom_angle_atom_site_label_1
_geom_angle_atom_site_label_2
_geom_angle_atom_site_label_3
_geom_angle
C9A C1 C2 118.9(3)
C9A C1 H1 120.6
C2 C1 H1 120.6
C3 C2 C1 119.8(3)
C3 C2 H2 120.1
C1 C2 H2 120.1
C4 C3 C2 121.3(3)
C4 C3 H3 119.3
C2 C3 H3 119.3
C3 C4 C4A 119.1(3)
C3 C4 H4 120.5
C4A C4 H4 120.5
C4 C4A C9A 119.3(3)
C4 C4A C4B 131.4(3)
C9A C4A C4B 109.3(2)
C5 C4B C8A 119.8(3)
C5 C4B C4A 132.2(3)
C8A C4B C4A 108.0(2)
C6 C5 C4B 119.5(3)
C6 C5 H5 120.2
C4B C5 H5 120.2
C5 C6 C7 120.4(3)
C5 C6 H6 119.8
C7 C6 H6 119.8
C6 C7 C8 120.0(3)
C6 C7 H7 120.0
C8 C7 H7 120.0
C8A C8 C7 119.7(3)
C8A C8 H8 120.1
C7 C8 H8 120.1
C8 C8A C4B 120.6(3)
C8 C8A C9 128.5(2)
C4B C8A C9 110.9(2)
C10 C9 C9A 114.8(2)
C10 C9 C8A 111.7(2)
C9A C9 C8A 101.8(2)
C10 C9 C24 99.9(2)
C9A C9 C24 113.9(2)
C8A C9 C24 115.5(2)
C1 C9A C4A 121.6(3)
C1 C9A C9 128.4(2)
C4A C9A C9 110.0(2)
C11 C10 C14 110.9(2)
C11 C10 C9 112.1(2)
C14 C10 C9 136.8(2)
C10 C11 C23 110.9(2)
C10 C11 C12 110.4(2)
C23 C11 C12 138.7(2)
C11 C12 C12A 113.3(2)
C11 C12 C22A 113.1(2)
C12A C12 C22A 101.54(19)
C11 C12 C13 100.07(19)
C12A C12 C13 113.7(2)
C22A C12 C13 115.7(2)
C15 C12A C18A 121.6(2)
C15 C12A C12 127.9(2)
C18A C12A C12 110.5(2)
C14 C13 C12 111.8(2)
C14 C13 H13 124.1
C12 C13 H13 124.1
C13 C14 C10 106.8(2)
C13 C14 C29 130.2(2)
C10 C14 C29 122.9(2)
C12A C15 C16 118.6(3)
C12A C15 H15 120.7
C16 C15 H15 120.7
C15 C16 C17 119.9(3)
C15 C16 H16 120.0
C17 C16 H16 120.0
C18 C17 C16 121.5(3)
C18 C17 H17 119.2
C16 C17 H17 119.2
C18A C18 C17 118.1(3)
C18A C18 H18 120.9
C17 C18 H18 120.9
C18 C18A C12A 120.2(3)
C18 C18A C18B 130.7(3)
C12A C18A C18B 109.0(2)
C19 C18B C22A 119.9(3)
C19 C18B C18A 132.0(3)
C22A C18B C18A 108.1(2)
C20 C19 C18B 119.1(3)
C20 C19 H19 120.4
C18B C19 H19 120.4
C21 C20 C19 120.4(3)
C21 C20 H20 119.8
C19 C20 H20 119.8
C20 C21 C22 120.8(3)
C20 C21 H21 119.6
C22 C21 H21 119.6
C22A C22 C21 119.0(3)
C22A C22 H22 120.5
C21 C22 H22 120.5
C22 C22A C18B 120.7(3)
C22 C22A C12 128.5(2)
C18B C22A C12 110.8(2)
C28 C23 C24 120.8(2)
C28 C23 C11 133.2(2)
C24 C23 C11 106.0(2)
C25 C24 C23 119.5(2)
C25 C24 C9 129.3(2)
C23 C24 C9 111.1(2)
C24 C25 C26 119.4(2)
C24 C25 H25 120.3
C26 C25 H25 120.3
C27 C26 C25 120.7(2)
C27 C26 H26 119.7
C25 C26 H26 119.7
C26 C27 C28 121.4(2)
C26 C27 H27 119.3
C28 C27 H27 119.3
C23 C28 C27 118.2(2)
C23 C28 H28 120.9
C27 C28 H28 120.9
C34 C29 C30 118.9(2)
C34 C29 C14 121.1(2)
C30 C29 C14 119.8(2)
C31 C30 C29 121.2(3)
C31 C30 H30 119.4
C29 C30 H30 119.4
C32 C31 C30 119.9(3)
C32 C31 H31 120.0
C30 C31 H31 120.0
C31 C32 C33 119.6(3)
C31 C32 H32 120.2
C33 C32 H32 120.2
C32 C33 C34 120.7(3)
C32 C33 H33 119.6
C34 C33 H33 119.6
C29 C34 C33 119.7(3)
C29 C34 H34 120.2
C33 C34 H34 120.2
C43B C35 C36 118.4(3)
C43B C35 H35 120.8
C36 C35 H35 120.8
C35 C36 C37 120.2(3)
C35 C36 H36 119.9
C37 C36 H36 119.9
C38 C37 C36 121.4(3)
C38 C37 H37 119.3
C36 C37 H37 119.3
C37 C38 C38A 118.6(3)
C37 C38 H38 120.7
C38A C38 H38 120.7
C38 C38A C43B 119.9(3)
C38 C38A C38B 131.1(3)
C43B C38A C38B 109.0(2)
C39 C38B C42A 119.6(3)
C39 C38B C38A 132.5(3)
C42A C38B C38A 107.9(2)
C40 C39 C38B 119.3(3)
C40 C39 H39 120.3
C38B C39 H39 120.3
C39 C40 C41 120.5(3)
C39 C40 H40 119.7
C41 C40 H40 119.7
C42 C41 C40 120.9(3)
C42 C41 H41 119.6
C40 C41 H41 119.6
C42A C42 C41 118.8(3)
C42A C42 H42 120.6
C41 C42 H42 120.6
C42 C42A C38B 120.8(3)
C42 C42A C43 128.4(3)
C38B C42A C43 110.8(2)
C43B C43 C44 113.2(2)
C43B C43 C42A 101.8(2)
C44 C43 C42A 113.5(2)
C43B C43 C58 115.7(2)
C44 C43 C58 99.31(19)
C42A C43 C58 113.9(2)
C35 C43B C38A 121.4(3)
C35 C43B C43 128.1(3)
C38A C43B C43 110.5(2)
C45 C44 C48 110.5(2)
C45 C44 C43 112.6(2)
C48 C44 C43 136.9(2)
C44 C45 C57 110.8(2)
C44 C45 C46 110.3(2)
C57 C45 C46 138.8(2)
C45 C46 C46A 113.7(2)
C45 C46 C56A 112.1(2)
C46A C46 C56A 101.3(2)
C45 C46 C47 100.15(19)
C46A C46 C47 114.6(2)
C56A C46 C47 115.6(2)
C49 C46A C52A 120.6(3)
C49 C46A C46 128.5(2)
C52A C46A C46 110.9(2)
C48 C47 C46 111.3(2)
C48 C47 H47 124.4
C46 C47 H47 124.4
C47 C48 C44 107.7(2)
C47 C48 C63 129.8(2)
C44 C48 C63 122.5(2)
C46A C49 C50 119.9(3)
C46A C49 H49 120.1
C50 C49 H49 120.1
C51 C50 C49 119.3(3)
C51 C50 H50 120.3
C49 C50 H50 120.3
C50 C51 C52 121.2(3)
C50 C51 H51 119.4
C52 C51 H51 119.4
C51 C52 C52A 119.1(3)
C51 C52 H52 120.4
C52A C52 H52 120.4
C52 C52A C46A 119.9(3)
C52 C52A C52B 131.6(3)
C46A C52A C52B 108.5(2)
C53 C52B C56A 119.8(3)
C53 C52B C52A 131.4(3)
C56A C52B C52A 108.9(2)
C54 C53 C52B 118.5(3)
C54 C53 H53 120.7
C52B C53 H53 120.7
C53 C54 C55 121.3(3)
C53 C54 H54 119.4
C55 C54 H54 119.4
C56 C55 C54 120.3(3)
C56 C55 H55 119.9
C54 C55 H55 119.9
C56A C56 C55 118.6(3)
C56A C56 H56 120.7
C55 C56 H56 120.7
C56 C56A C52B 121.6(2)
C56 C56A C46 127.9(2)
C52B C56A C46 110.4(2)
C62 C57 C58 120.2(2)
C62 C57 C45 133.1(2)
C58 C57 C45 106.6(2)
C59 C58 C57 121.4(2)
C59 C58 C43 128.0(2)
C57 C58 C43 110.6(2)
C58 C59 C60 118.1(2)
C58 C59 H59 121.0
C60 C59 H59 121.0
C61 C60 C59 121.1(2)
C61 C60 H60 119.5
C59 C60 H60 119.5
C60 C61 C62 120.5(3)
C60 C61 H61 119.7
C62 C61 H61 119.7
C57 C62 C61 118.7(2)
C57 C62 H62 120.6
C61 C62 H62 120.6
C68 C63 C64 118.4(2)
C68 C63 C48 119.3(2)
C64 C63 C48 122.1(2)
C63 C64 C65 120.8(3)
C63 C64 H64 119.6
C65 C64 H64 119.6
C66 C65 C64 120.3(3)
C66 C65 H65 119.8
C64 C65 H65 119.8
C65 C66 C67 119.4(3)
C65 C66 H66 120.3
C67 C66 H66 120.3
C66 C67 C68 120.6(3)
C66 C67 H67 119.7
C68 C67 H67 119.7
C63 C68 C67 120.4(3)
C63 C68 H68 119.8
C67 C68 H68 119.8

loop_
_geom_bond_atom_site_label_1
_geom_bond_atom_site_label_2
_geom_bond_distance
C1 C9A 1.369(4)
C1 C2 1.395(4)
C1 H1 0.9500
C2 C3 1.386(4)
C2 H2 0.9500
C3 C4 1.384(4)
C3 H3 0.9500
C4 C4A 1.387(4)
C4 H4 0.9500
C4A C9A 1.403(4)
C4A C4B 1.459(4)
C4B C5 1.390(4)
C4B C8A 1.400(4)
C5 C6 1.384(4)
C5 H5 0.9500
C6 C7 1.392(4)
C6 H6 0.9500
C7 C8 1.392(4)
C7 H7 0.9500
C8 C8A 1.372(4)
C8 H8 0.9500
C8A C9 1.519(4)
C9 C10 1.515(3)
C9 C9A 1.517(4)
C9 C24 1.520(4)
C10 C11 1.333(3)
C10 C14 1.465(3)
C11 C23 1.456(3)
C11 C12 1.514(3)
C12 C12A 1.519(3)
C12 C22A 1.520(4)
C12 C13 1.528(3)
C12A C15 1.378(4)
C12A C18A 1.395(4)
C13 C14 1.349(3)
C13 H13 0.9500
C14 C29 1.484(3)
C15 C16 1.391(4)
C15 H15 0.9500
C16 C17 1.396(4)
C16 H16 0.9500
C17 C18 1.390(4)
C17 H17 0.9500
C18 C18A 1.389(4)
C18 H18 0.9500
C18A C18B 1.464(4)
C18B C19 1.387(4)
C18B C22A 1.401(4)
C19 C20 1.385(4)
C19 H19 0.9500
C20 C21 1.380(4)
C20 H20 0.9500
C21 C22 1.390(4)
C21 H21 0.9500
C22 C22A 1.370(4)
C22 H22 0.9500
C23 C28 1.384(4)
C23 C24 1.415(3)
C24 C25 1.379(3)
C25 C26 1.389(4)
C25 H25 0.9500
C26 C27 1.373(4)
C26 H26 0.9500
C27 C28 1.388(4)
C27 H27 0.9500
C28 H28 0.9500
C29 C34 1.382(4)
C29 C30 1.383(4)
C30 C31 1.381(4)
C30 H30 0.9500
C31 C32 1.367(5)
C31 H31 0.9500
C32 C33 1.383(5)
C32 H32 0.9500
C33 C34 1.388(4)
C33 H33 0.9500
C34 H34 0.9500
C35 C43B 1.379(4)
C35 C36 1.390(4)
C35 H35 0.9500
C36 C37 1.391(4)
C36 H36 0.9500
C37 C38 1.379(4)
C37 H37 0.9500
C38 C38A 1.390(4)
C38 H38 0.9500
C38A C43B 1.395(4)
C38A C38B 1.468(4)
C38B C39 1.394(4)
C38B C42A 1.398(4)
C39 C40 1.374(4)
C39 H39 0.9500
C40 C41 1.385(4)
C40 H40 0.9500
C41 C42 1.382(4)
C41 H41 0.9500
C42 C42A 1.380(4)
C42 H42 0.9500
C42A C43 1.518(4)
C43 C43B 1.512(4)
C43 C44 1.513(3)
C43 C58 1.547(3)
C44 C45 1.332(3)
C44 C48 1.458(3)
C45 C57 1.452(3)
C45 C46 1.511(3)
C46 C46A 1.519(4)
C46 C56A 1.522(4)
C46 C47 1.530(3)
C46A C49 1.372(4)
C46A C52A 1.399(4)
C47 C48 1.337(3)
C47 H47 0.9500
C48 C63 1.489(3)
C49 C50 1.403(4)
C49 H49 0.9500
C50 C51 1.381(4)
C50 H50 0.9500
C51 C52 1.390(4)
C51 H51 0.9500
C52 C52A 1.390(4)
C52 H52 0.9500
C52A C52B 1.453(4)
C52B C53 1.390(4)
C52B C56A 1.403(4)
C53 C54 1.381(4)
C53 H53 0.9500
C54 C55 1.393(4)
C54 H54 0.9500
C55 C56 1.390(4)
C55 H55 0.9500
C56 C56A 1.368(4)
C56 H56 0.9500
C57 C62 1.382(4)
C57 C58 1.408(3)
C58 C59 1.373(3)
C59 C60 1.396(4)
C59 H59 0.9500
C60 C61 1.390(4)
C60 H60 0.9500
C61 C62 1.395(4)
C61 H61 0.9500
C62 H62 0.9500
C63 C68 1.375(4)
C63 C64 1.386(4)
C64 C65 1.386(4)
C64 H64 0.9500
C65 C66 1.363(5)
C65 H65 0.9500
C66 C67 1.376(4)
C66 H66 0.9500
C67 C68 1.388(4)
C67 H67 0.9500
C68 H68 0.9500

loop_
_geom_torsion_atom_site_label_1
_geom_torsion_atom_site_label_2
_geom_torsion_atom_site_label_3
_geom_torsion_atom_site_label_4
_geom_torsion
C9A C1 C2 C3 -0.2(4)
C1 C2 C3 C4 0.9(4)
C2 C3 C4 C4A -0.5(4)
C3 C4 C4A C9A -0.6(4)
C3 C4 C4A C4B 179.1(3)
C4 C4A C4B C5 0.4(5)
C9A C4A C4B C5 -179.9(3)
C4 C4A C4B C8A -179.5(3)
C9A C4A C4B C8A 0.3(3)
C8A C4B C5 C6 -0.6(4)
C4A C4B C5 C6 179.6(3)
C4B C5 C6 C7 0.4(4)
C5 C6 C7 C8 -0.4(4)
C6 C7 C8 C8A 0.7(4)
C7 C8 C8A C4B -1.0(4)
C7 C8 C8A C9 -178.3(2)
C5 C4B C8A C8 0.9(4)
C4A C4B C8A C8 -179.2(2)
C5 C4B C8A C9 178.7(2)
C4A C4B C8A C9 -1.5(3)
C8 C8A C9 C10 56.6(3)
C4B C8A C9 C10 -121.0(2)
C8 C8A C9 C9A 179.5(3)
C4B C8A C9 C9A 1.9(3)
C8 C8A C9 C24 -56.7(3)
C4B C8A C9 C24 125.8(2)
C2 C1 C9A C4A -0.9(4)
C2 C1 C9A C9 179.8(2)
C4 C4A C9A C1 1.3(4)
C4B C4A C9A C1 -178.4(2)
C4 C4A C9A C9 -179.2(2)
C4B C4A C9A C9 1.0(3)
C10 C9 C9A C1 -61.6(3)
C8A C9 C9A C1 177.6(2)
C24 C9 C9A C1 52.7(3)
C10 C9 C9A C4A 119.0(2)
C8A C9 C9A C4A -1.8(2)
C24 C9 C9A C4A -126.7(2)
C9A C9 C10 C11 123.2(3)
C8A C9 C10 C11 -121.7(3)
C24 C9 C10 C11 1.0(3)
C9A C9 C10 C14 -62.4(4)
C8A C9 C10 C14 52.7(4)
C24 C9 C10 C14 175.4(3)
C14 C10 C11 C23 -176.0(2)
C9 C10 C11 C23 -0.1(3)
C14 C10 C11 C12 1.3(3)
C9 C10 C11 C12 177.2(2)
C10 C11 C12 C12A -122.5(2)
C23 C11 C12 C12A 53.6(4)
C10 C11 C12 C22A 122.6(2)
C23 C11 C12 C22A -61.3(4)
C10 C11 C12 C13 -1.2(3)
C23 C11 C12 C13 175.0(3)
C11 C12 C12A C15 61.8(3)
C22A C12 C12A C15 -176.6(2)
C13 C12 C12A C15 -51.6(3)
C11 C12 C12A C18A -118.8(2)
C22A C12 C12A C18A 2.8(2)
C13 C12 C12A C18A 127.8(2)
C11 C12 C13 C14 0.6(3)
C12A C12 C13 C14 121.8(2)
C22A C12 C13 C14 -121.3(2)
C12 C13 C14 C10 0.0(3)
C12 C13 C14 C29 -175.9(3)
C11 C10 C14 C13 -0.8(3)
C9 C10 C14 C13 -175.3(3)
C11 C10 C14 C29 175.5(2)
C9 C10 C14 C29 1.1(5)
C18A C12A C15 C16 -0.1(4)
C12 C12A C15 C16 179.2(2)
C12A C15 C16 C17 0.5(4)
C15 C16 C17 C18 -0.4(4)
C16 C17 C18 C18A -0.1(4)
C17 C18 C18A C12A 0.5(4)
C17 C18 C18A C18B -176.8(3)
C15 C12A C18A C18 -0.4(4)
C12 C12A C18A C18 -179.8(2)
C15 C12A C18A C18B 177.4(2)
C12 C12A C18A C18B -2.1(3)
C18 C18A C18B C19 -1.1(5)
C12A C18A C18B C19 -178.6(3)
C18 C18A C18B C22A 177.8(2)
C12A C18A C18B C22A 0.3(3)
C22A C18B C19 C20 -0.6(4)
C18A C18B C19 C20 178.2(3)
C18B C19 C20 C21 1.3(4)
C19 C20 C21 C22 -0.7(4)
C20 C21 C22 C22A -0.7(4)
C21 C22 C22A C18B 1.4(4)
C21 C22 C22A C12 179.7(2)
C19 C18B C22A C22 -0.8(4)
C18A C18B C22A C22 -179.9(2)
C19 C18B C22A C12 -179.3(2)
C18A C18B C22A C12 1.6(3)
C11 C12 C22A C22 -59.3(3)
C12A C12 C22A C22 179.0(3)
C13 C12 C22A C22 55.4(3)
C11 C12 C22A C18B 119.1(2)
C12A C12 C22A C18B -2.7(3)
C13 C12 C22A C18B -126.2(2)
C10 C11 C23 C28 -179.6(3)
C12 C11 C23 C28 4.3(5)
C10 C11 C23 C24 -0.9(3)
C12 C11 C23 C24 -177.0(3)
C28 C23 C24 C25 0.6(4)
C11 C23 C24 C25 -178.3(2)
C28 C23 C24 C9 -179.6(2)
C11 C23 C24 C9 1.6(3)
C10 C9 C24 C25 178.3(3)
C9A C9 C24 C25 55.5(4)
C8A C9 C24 C25 -61.8(4)
C10 C9 C24 C23 -1.5(3)
C9A C9 C24 C23 -124.4(2)
C8A C9 C24 C23 118.4(2)
C23 C24 C25 C26 -0.2(4)
C9 C24 C25 C26 179.9(3)
C24 C25 C26 C27 -0.6(4)
C25 C26 C27 C28 1.1(4)
C24 C23 C28 C27 -0.1(4)
C11 C23 C28 C27 178.5(3)
C26 C27 C28 C23 -0.8(4)
C13 C14 C29 C34 -111.7(3)
C10 C14 C29 C34 72.8(4)
C13 C14 C29 C30 73.8(4)
C10 C14 C29 C30 -101.6(3)
C34 C29 C30 C31 0.8(4)
C14 C29 C30 C31 175.4(2)
C29 C30 C31 C32 0.1(5)
C30 C31 C32 C33 -0.4(4)
C31 C32 C33 C34 -0.2(5)
C30 C29 C34 C33 -1.4(4)
C14 C29 C34 C33 -175.9(3)
C32 C33 C34 C29 1.1(5)
C43B C35 C36 C37 0.5(4)
C35 C36 C37 C38 0.0(4)
C36 C37 C38 C38A -0.4(4)
C37 C38 C38A C43B 0.2(4)
C37 C38 C38A C38B -178.9(3)
C38 C38A C38B C39 -0.8(5)
C43B C38A C38B C39 -180.0(3)
C38 C38A C38B C42A 179.4(3)
C43B C38A C38B C42A 0.2(3)
C42A C38B C39 C40 0.5(4)
C38A C38B C39 C40 -179.3(3)
C38B C39 C40 C41 0.1(4)
C39 C40 C41 C42 -0.2(4)
C40 C41 C42 C42A -0.2(4)
C41 C42 C42A C38B 0.9(4)
C41 C42 C42A C43 -179.4(2)
C39 C38B C42A C42 -1.0(4)
C38A C38B C42A C42 178.8(2)
C39 C38B C42A C43 179.2(2)
C38A C38B C42A C43 -1.0(3)
C42 C42A C43 C43B -178.5(3)
C38B C42A C43 C43B 1.3(3)
C42 C42A C43 C44 59.5(3)
C38B C42A C43 C44 -120.7(2)
C42 C42A C43 C58 -53.2(3)
C38B C42A C43 C58 126.6(2)
C36 C35 C43B C38A -0.6(4)
C36 C35 C43B C43 178.1(2)
C38 C38A C43B C35 0.3(4)
C38B C38A C43B C35 179.5(2)
C38 C38A C43B C43 -178.7(2)
C38B C38A C43B C43 0.6(3)
C44 C43 C43B C35 -57.8(4)
C42A C43 C43B C35 -180.0(3)
C58 C43 C43B C35 55.9(3)
C44 C43 C43B C38A 121.1(2)
C42A C43 C43B C38A -1.1(3)
C58 C43 C43B C38A -125.2(2)
C43B C43 C44 C45 123.6(3)
C42A C43 C44 C45 -121.0(3)
C58 C43 C44 C45 0.4(3)
C43B C43 C44 C48 -53.5(4)
C42A C43 C44 C48 61.9(4)
C58 C43 C44 C48 -176.8(3)
C48 C44 C45 C57 178.9(2)
C43 C44 C45 C57 1.0(3)
C48 C44 C45 C46 -2.2(3)
C43 C44 C45 C46 179.9(2)
C44 C45 C46 C46A 124.1(3)
C57 C45 C46 C46A -57.5(4)
C44 C45 C46 C56A -121.8(3)
C57 C45 C46 C56A 56.6(4)
C44 C45 C46 C47 1.3(3)
C57 C45 C46 C47 179.7(3)
C45 C46 C46A C49 -61.4(3)
C56A C46 C46A C49 178.2(3)
C47 C46 C46A C49 53.0(3)
C45 C46 C46A C52A 117.8(2)
C56A C46 C46A C52A -2.6(3)
C47 C46 C46A C52A -127.8(2)
C45 C46 C47 C48 0.1(3)
C46A C46 C47 C48 -122.1(2)
C56A C46 C47 C48 120.7(3)
C46 C47 C48 C44 -1.3(3)
C46 C47 C48 C63 176.0(3)
C45 C44 C48 C47 2.2(3)
C43 C44 C48 C47 179.4(3)
C45 C44 C48 C63 -175.3(2)
C43 C44 C48 C63 1.9(5)
C52A C46A C49 C50 0.3(4)
C46 C46A C49 C50 179.4(2)
C46A C49 C50 C51 0.1(4)
C49 C50 C51 C52 -0.6(4)
C50 C51 C52 C52A 0.8(4)
C51 C52 C52A C46A -0.4(4)
C51 C52 C52A C52B 177.6(3)
C49 C46A C52A C52 -0.1(4)
C46 C46A C52A C52 -179.4(2)
C49 C46A C52A C52B -178.6(2)
C46 C46A C52A C52B 2.2(3)
C52 C52A C52B C53 -0.6(5)
C46A C52A C52B C53 177.6(3)
C52 C52A C52B C56A -178.9(3)
C46A C52A C52B C56A -0.7(3)
C56A C52B C53 C54 -0.5(4)
C52A C52B C53 C54 -178.6(3)
C52B C53 C54 C55 0.5(4)
C53 C54 C55 C56 -0.5(4)
C54 C55 C56 C56A 0.3(4)
C55 C56 C56A C52B -0.3(4)
C55 C56 C56A C46 179.6(2)
C53 C52B C56A C56 0.4(4)
C52A C52B C56A C56 178.9(2)
C53 C52B C56A C46 -179.6(2)
C52A C52B C56A C46 -1.0(3)
C45 C46 C56A C56 60.7(3)
C46A C46 C56A C56 -177.7(3)
C47 C46 C56A C56 -53.2(3)
C45 C46 C56A C52B -119.4(2)
C46A C46 C56A C52B 2.2(3)
C47 C46 C56A C52B 126.7(2)
C44 C45 C57 C62 -179.6(3)
C46 C45 C57 C62 2.0(6)
C44 C45 C57 C58 -2.1(3)
C46 C45 C57 C58 179.5(3)
C62 C57 C58 C59 -1.5(4)
C45 C57 C58 C59 -179.4(3)
C62 C57 C58 C43 -179.8(2)
C45 C57 C58 C43 2.3(3)
C43B C43 C58 C59 58.7(4)
C44 C43 C58 C59 -179.8(3)
C42A C43 C58 C59 -58.8(4)
C43B C43 C58 C57 -123.1(2)
C44 C43 C58 C57 -1.6(3)
C42A C43 C58 C57 119.4(2)
C57 C58 C59 C60 1.5(4)
C43 C58 C59 C60 179.5(3)
C58 C59 C60 C61 -0.6(4)
C59 C60 C61 C62 -0.3(4)
C58 C57 C62 C61 0.6(4)
C45 C57 C62 C61 177.8(3)
C60 C61 C62 C57 0.3(4)
C47 C48 C63 C68 -80.8(4)
C44 C48 C63 C68 96.1(3)
C47 C48 C63 C64 104.5(4)
C44 C48 C63 C64 -78.7(4)
C68 C63 C64 C65 -0.1(4)
C48 C63 C64 C65 174.7(3)
C63 C64 C65 C66 0.5(5)
C64 C65 C66 C67 -0.6(5)
C65 C66 C67 C68 0.4(5)
C64 C63 C68 C67 -0.1(4)
C48 C63 C68 C67 -175.1(2)
C66 C67 C68 C63 0.0(5)
